data_2228440
loop_
_publ_author_name
'Pasdar, Hoda'
'Majdolashrafi, Maryam'
'Aghabozorg, Hossein'
'Khavasi, Hamid Reza'

_publ_section_title
;
 Bis(propane-1,2-diammonium) benzene-1,2,4,5-tetracarboxylate dihydrate
;
_journal_coeditor_code JJ2064
_journal_issue 12
_journal_name_full 'Acta Crystallographica Section E'
_journal_page_first o3043
_journal_paper_doi 10.1107/S1600536810044065
_journal_volume 66
_journal_year 2010
_chemical_formula_iupac '2C3 H12 N2 2+, C10 H2 O8 4-, 2H2 O'
_chemical_formula_moiety '2(C3 H12 N2 2+), C10 H2 O8 4-, 2(H2 O)'
_chemical_formula_sum 'C16 H30 N4 O10'
_chemical_formula_weight 438.44
_chemical_name_systematic
;
Bis(propane-1,2-diammonium) benzene-1,2,4,5-tetracarboxylate dihydrate
;
_space_group_IT_number 14
_symmetry_cell_setting monoclinic
_symmetry_space_group_name_Hall '-P 2yn'
_symmetry_space_group_name_H-M 'P 1 21/n 1'
_atom_sites_solution_hydrogens geom
_atom_sites_solution_primary direct
_atom_sites_solution_secondary difmap
_audit_creation_method SHELXL-97
_cell_angle_alpha 90.00
_cell_angle_beta 101.61(3)
_cell_angle_gamma 90.00
_cell_formula_units_Z 2
_cell_length_a 10.427(2)
_cell_length_b 7.6955(15)
_cell_length_c 12.854(3)
_cell_measurement_reflns_used 8157
_cell_measurement_temperature 298(2)
_cell_measurement_theta_max 30.47
_cell_measurement_theta_min 2.30
_cell_volume 1010.3(4)
_computing_cell_refinement 'SMART (Bruker, 2007)'
_computing_data_collection 'SMART (Bruker, 2007)'
_computing_data_reduction 'SHELXTL (Sheldrick, 2008)'
_computing_molecular_graphics 'ORTEP-3 for Windows (Farrugia, 1999)'
_computing_publication_material 'WinGX (Farrugia, 1999)'
_computing_structure_refinement 'SHELXTL (Sheldrick, 2008)'
_computing_structure_solution 'SHELXTL (Sheldrick, 2008)'
_diffrn_ambient_temperature 298(2)
_diffrn_measured_fraction_theta_full 0.988
_diffrn_measured_fraction_theta_max 0.988
_diffrn_measurement_device_type 'Bruker SMART CD area-detector'
_diffrn_measurement_method '\f and \w'
_diffrn_radiation_monochromator graphite
_diffrn_radiation_source 'fine-focus sealed tube'
_diffrn_radiation_type MoK\a
_diffrn_radiation_wavelength 0.71073
_diffrn_reflns_av_R_equivalents 0.0263
_diffrn_reflns_av_sigmaI/netI 0.0191
_diffrn_reflns_limit_h_max 14
_diffrn_reflns_limit_h_min -14
_diffrn_reflns_limit_k_max 10
_diffrn_reflns_limit_k_min -10
_diffrn_reflns_limit_l_max 18
_diffrn_reflns_limit_l_min -15
_diffrn_reflns_number 8157
_diffrn_reflns_theta_full 30.47
_diffrn_reflns_theta_max 30.47
_diffrn_reflns_theta_min 2.30
_diffrn_standards_number 0
_exptl_absorpt_coefficient_mu 0.120
_exptl_absorpt_correction_T_max 0.990
_exptl_absorpt_correction_T_min 0.940
_exptl_absorpt_correction_type multi-scan
_exptl_absorpt_process_details '(SADABS; Sheldrick, 1998)'
_exptl_crystal_colour Colorless
_exptl_crystal_density_diffrn 1.441
_exptl_crystal_density_method 'not measured'
_exptl_crystal_description Plate
_exptl_crystal_F_000 468
_exptl_crystal_size_max 0.49
_exptl_crystal_size_mid 0.40
_exptl_crystal_size_min 0.08
_refine_diff_density_max 0.387
_refine_diff_density_min -0.192
_refine_ls_extinction_method none
_refine_ls_goodness_of_fit_ref 1.074
_refine_ls_hydrogen_treatment mixed
_refine_ls_matrix_type full
_refine_ls_number_parameters 146
_refine_ls_number_reflns 3038
_refine_ls_number_restraints 0
_refine_ls_restrained_S_all 1.074
_refine_ls_R_factor_all 0.0467
_refine_ls_R_factor_gt 0.0411
_refine_ls_shift/su_max 0.004
_refine_ls_shift/su_mean 0.001
_refine_ls_structure_factor_coef Fsqd
_refine_ls_weighting_details 'calc w=1/[\s^2^(Fo^2^)+(0.0571P)^2^+0.3092P] where P=(Fo^2^+2Fc^2^)/3'
_refine_ls_weighting_scheme calc
_refine_ls_wR_factor_gt 0.1085
_refine_ls_wR_factor_ref 0.1122
_reflns_number_gt 2727
_reflns_number_total 3038
_reflns_threshold_expression I>2\s(I)
_cod_data_source_file jj2064.cif
_cod_data_source_block I
_cod_original_cell_volume 1010.3(3)
_cod_original_sg_symbol_H-M 'P 21/n'
_cod_database_code 2228440
_cod_database_fobs_code 2228440

loop_
_symmetry_equiv_pos_site_id
_symmetry_equiv_pos_as_xyz
1 x,y,z
2 1/2-x,1/2+y,1/2-z
3 -x,-y,-z
4 1/2+x,1/2-y,1/2+z

loop_
_atom_site_type_symbol
_atom_site_label
_atom_site_fract_x
_atom_site_fract_y
_atom_site_fract_z
_atom_site_U_iso_or_equiv
_atom_site_adp_type
_atom_site_calc_flag
_atom_site_refinement_flags
_atom_site_occupancy
_atom_site_disorder_assembly
_atom_site_disorder_group
C C1 0.25868(9) 0.83996(13) 1.05876(8) 0.01914(19) Uani d . 1 . .
C C2 0.12279(9) 0.91697(12) 1.02583(7) 0.01626(18) Uani d . 1 . .
C C3 0.06315(9) 0.94408(12) 0.91926(7) 0.01595(17) Uani d . 1 . .
C C4 0.12422(9) 0.88991(13) 0.82686(7) 0.01717(18) Uani d . 1 . .
C C5 -0.05822(9) 1.02713(13) 0.89486(7) 0.01784(18) Uani d . 1 . .
H H5 -0.0971 1.0457 0.8240 0.021 Uiso calc R 1 . .
C C6 0.39782(14) 0.3316(2) 1.09027(10) 0.0389(3) Uani d . 1 . .
H H6A 0.3587 0.2308 1.1150 0.047 Uiso calc R 1 . .
H H6B 0.3728 0.4332 1.1246 0.047 Uiso calc R 1 . .
H H6C 0.4914 0.3200 1.1067 0.047 Uiso calc R 1 . .
C C7 0.35129(11) 0.34862(15) 0.97084(9) 0.0245(2) Uani d . 1 . .
H H7 0.3899 0.4541 0.9475 0.029 Uiso calc R 1 . .
C C8 0.20338(10) 0.36693(14) 0.94363(9) 0.0241(2) Uani d . 1 . .
H H8A 0.1645 0.2735 0.9774 0.029 Uiso calc R 1 . .
H H8B 0.1789 0.4758 0.9723 0.029 Uiso calc R 1 . .
N N1 0.39794(8) 0.19628(13) 0.91649(7) 0.02395(19) Uani d . 1 . .
H H1A 0.3594 0.1001 0.9333 0.036 Uiso calc R 1 . .
H H1B 0.4843 0.1861 0.9373 0.036 Uiso calc R 1 . .
H H1C 0.3779 0.2120 0.8465 0.036 Uiso calc R 1 . .
N N2 0.14955(9) 0.36274(12) 0.82766(7) 0.02209(18) Uani d . 1 . .
H H2A 0.1997 0.4268 0.7942 0.033 Uiso calc R 1 . .
H H2B 0.0685 0.4053 0.8147 0.033 Uiso calc R 1 . .
H H2C 0.1481 0.2536 0.8046 0.033 Uiso calc R 1 . .
O O1 0.28549(8) 0.75595(13) 1.14363(7) 0.0344(2) Uani d . 1 . .
O O2 0.33872(7) 0.87232(12) 0.99958(7) 0.0302(2) Uani d . 1 . .
O O3 0.12767(9) 0.73323(10) 0.80446(7) 0.02951(19) Uani d . 1 . .
O O4 0.16276(8) 1.01227(10) 0.77470(6) 0.02490(18) Uani d . 1 . .
O OW1 0.89422(11) 0.47495(18) 0.80452(13) 0.0566(4) Uani d . 1 . .
H H1W 0.833(2) 0.408(3) 0.8154(16) 0.052(5) Uiso d . 1 . .
H H2W 0.869(2) 0.559(3) 0.769(2) 0.065(7) Uiso d . 1 . .

loop_
_atom_site_aniso_label
_atom_site_aniso_U_11
_atom_site_aniso_U_22
_atom_site_aniso_U_33
_atom_site_aniso_U_12
_atom_site_aniso_U_13
_atom_site_aniso_U_23
C1 0.0145(4) 0.0196(4) 0.0234(4) 0.0020(3) 0.0040(3) 0.0006(3)
C2 0.0141(4) 0.0176(4) 0.0179(4) 0.0015(3) 0.0053(3) 0.0012(3)
C3 0.0154(4) 0.0171(4) 0.0167(4) 0.0003(3) 0.0067(3) -0.0010(3)
C4 0.0160(4) 0.0199(4) 0.0167(4) 0.0015(3) 0.0059(3) -0.0016(3)
C5 0.0161(4) 0.0230(4) 0.0148(4) 0.0020(3) 0.0040(3) 0.0008(3)
C6 0.0414(7) 0.0510(8) 0.0217(5) -0.0021(6) 0.0002(5) -0.0028(5)
C7 0.0240(5) 0.0262(5) 0.0229(5) -0.0040(4) 0.0038(4) -0.0001(4)
C8 0.0241(5) 0.0253(5) 0.0243(5) 0.0013(4) 0.0086(4) -0.0007(4)
N1 0.0187(4) 0.0302(5) 0.0234(4) 0.0020(3) 0.0052(3) 0.0036(3)
N2 0.0202(4) 0.0208(4) 0.0257(4) 0.0013(3) 0.0058(3) 0.0023(3)
O1 0.0243(4) 0.0431(5) 0.0355(5) 0.0087(3) 0.0055(3) 0.0183(4)
O2 0.0167(3) 0.0416(5) 0.0345(4) 0.0056(3) 0.0107(3) 0.0097(4)
O3 0.0440(5) 0.0192(4) 0.0302(4) -0.0002(3) 0.0189(3) -0.0043(3)
O4 0.0322(4) 0.0211(4) 0.0262(4) -0.0002(3) 0.0174(3) 0.0001(3)
OW1 0.0266(5) 0.0496(7) 0.0948(10) 0.0052(5) 0.0151(5) 0.0303(7)

loop_
_atom_type_symbol
_atom_type_description
_atom_type_scat_dispersion_real
_atom_type_scat_dispersion_imag
_atom_type_scat_source
C C 0.0033 0.0016 'International Tables Vol C Tables 4.2.6.8 and 6.1.1.4'
H H 0.0000 0.0000 'International Tables Vol C Tables 4.2.6.8 and 6.1.1.4'
N N 0.0061 0.0033 'International Tables Vol C Tables 4.2.6.8 and 6.1.1.4'
O O 0.0106 0.0060 'International Tables Vol C Tables 4.2.6.8 and 6.1.1.4'

loop_
_geom_angle_atom_site_label_1
_geom_angle_atom_site_label_2
_geom_angle_atom_site_label_3
_geom_angle_site_symmetry_1
_geom_angle_site_symmetry_2
_geom_angle_site_symmetry_3
_geom_angle
_geom_angle_publ_flag
H1W OW1 H2W . . . 114(2) no
H1A N1 H1C . . . 109.00 no
H1B N1 H1C . . . 109.00 no
C7 N1 H1C . . . 109.00 no
C7 N1 H1A . . . 109.00 no
C7 N1 H1B . . . 109.00 no
H1A N1 H1B . . . 109.00 no
C8 N2 H2A . . . 109.00 no
H2A N2 H2C . . . 110.00 no
C8 N2 H2C . . . 109.00 no
H2A N2 H2B . . . 109.00 no
C8 N2 H2B . . . 109.00 no
H2B N2 H2C . . . 109.00 no
O2 C1 C2 . . . 116.68(9) no
O1 C1 O2 . . . 124.68(10) no
O1 C1 C2 . . . 118.57(9) no
C1 C2 C3 . . . 122.50(9) no
C3 C2 C5 . . 3_577 118.88(9) no
C1 C2 C5 . . 3_577 118.50(9) no
C2 C3 C4 . . . 123.48(9) no
C2 C3 C5 . . . 119.45(9) no
C4 C3 C5 . . . 117.07(8) no
O3 C4 C3 . . . 119.04(9) no
O3 C4 O4 . . . 124.87(10) no
O4 C4 C3 . . . 116.01(9) no
C2 C5 C3 3_577 . . 121.67(9) no
C3 C5 H5 . . . 119.00 no
C2 C5 H5 3_577 . . 119.00 no
C6 C7 C8 . . . 110.11(10) no
N1 C7 C6 . . . 109.67(10) no
N1 C7 C8 . . . 112.09(9) no
N2 C8 C7 . . . 113.01(9) no
C7 C6 H6B . . . 109.00 no
C7 C6 H6C . . . 110.00 no
H6A C6 H6B . . . 109.00 no
H6A C6 H6C . . . 109.00 no
H6B C6 H6C . . . 109.00 no
C7 C6 H6A . . . 109.00 no
N1 C7 H7 . . . 108.00 no
C8 C7 H7 . . . 108.00 no
C6 C7 H7 . . . 108.00 no
N2 C8 H8A . . . 109.00 no
N2 C8 H8B . . . 109.00 no
C7 C8 H8B . . . 109.00 no
H8A C8 H8B . . . 108.00 no
C7 C8 H8A . . . 109.00 no

loop_
_geom_bond_atom_site_label_1
_geom_bond_atom_site_label_2
_geom_bond_site_symmetry_1
_geom_bond_site_symmetry_2
_geom_bond_distance
_geom_bond_publ_flag
O1 C1 . . 1.2504(14) no
O2 C1 . . 1.2620(13) no
O3 C4 . . 1.2418(13) no
O4 C4 . . 1.2673(13) no
OW1 H1W . . 0.85(2) no
OW1 H2W . . 0.81(2) no
N1 C7 . . 1.4953(15) no
N2 C8 . . 1.4837(15) no
N1 H1B . . 0.8900 no
N1 H1C . . 0.8900 no
N1 H1A . . 0.8900 no
N2 H2C . . 0.8900 no
N2 H2B . . 0.8900 no
N2 H2A . . 0.8900 no
C1 C2 . . 1.5155(14) no
C2 C5 . 3_577 1.3978(13) no
C2 C3 . . 1.4014(13) no
C3 C5 . . 1.3959(14) no
C3 C4 . . 1.5147(13) no
C5 H5 . . 0.9300 no
C6 C7 . . 1.5197(17) no
C7 C8 . . 1.5178(16) no
C6 H6B . . 0.9600 no
C6 H6C . . 0.9600 no
C6 H6A . . 0.9600 no
C7 H7 . . 0.9800 no
C8 H8B . . 0.9700 no
C8 H8A . . 0.9700 no

loop_
_geom_contact_atom_site_label_1
_geom_contact_atom_site_label_2
_geom_contact_distance
_geom_contact_site_symmetry_1
_geom_contact_site_symmetry_2
_geom_contact_publ_flag
O1 OW1 2.7596(17) . 3_667 no
O1 OW1 2.9845(19) . 4_465 no
OW1 O1 2.9845(19) . 4_564 no
OW1 O3 3.1427(17) . 1_655 no
OW1 N2 2.7574(17) . 1_655 no
OW1 O1 2.7596(17) . 3_667 no
O2 C4 2.8198(14) . . no
O2 O3 3.1713(14) . . no
O2 N1 2.8289(15) . 1_565 no
O2 N1 2.7910(13) . 3_667 no
O3 C8 3.3468(16) . . no
O3 O2 3.1713(14) . . no
O3 C1 3.3806(16) . . no
O3 N2 2.8710(14) . . no
O3 OW1 3.1427(17) . 1_455 no
O3 O4 3.0979(14) . 2_546 no
O3 N1 2.8130(14) . 2_556 no
O4 N2 2.7918(14) . 1_565 no
O4 N2 2.8146(14) . 2_556 no
O4 N1 3.0889(14) . 1_565 no
O4 C7 3.3738(16) . 2_556 no
O4 O3 3.0979(14) . 2_556 no
O1 H1B 2.8400 . 3_667 no
O1 H6B 2.6700 . . no
O1 H5 2.5900 . 3_577 no
O1 H2W 2.20(2) . 4_465 no
O1 H1W 1.91(2) . 3_667 no
OW1 H6A 2.8700 . 4_554 no
OW1 H2B 1.8700 . 1_655 no
O2 H1A 1.9800 . 1_565 no
O2 H6C 2.8600 . 3_667 no
O2 H1B 1.9100 . 3_667 no
O3 H8B 2.9000 . . no
O3 H2A 2.8300 . 2_556 no
O3 H1C 1.9400 . 2_556 no
O3 H2A 2.4900 . . no
O3 H2B 2.6100 . . no
O4 H2A 1.9500 . 2_556 no
O4 H1C 2.7700 . 2_556 no
O4 H5 2.9200 . . no
O4 H7 2.8300 . 2_556 no
O4 H6C 2.8200 . 4_464 no
O4 H2C 1.9100 . 1_565 no
O4 H1A 2.6700 . 1_565 no
O4 H1C 2.7200 . 1_565 no
N1 N2 2.9090(15) . . no
N1 O2 2.8289(15) . 1_545 no
N1 O4 3.0889(14) . 1_545 no
N1 C4 3.4304(15) . 2_546 no
N1 O2 2.7910(13) . 3_667 no
N1 O3 2.8130(14) . 2_546 no
N2 O4 2.8146(14) . 2_546 no
N2 O3 2.8710(14) . . no
N2 O4 2.7918(14) . 1_545 no
N2 N1 2.9090(15) . . no
N2 C4 3.3822(15) . 2_546 no
N2 OW1 2.7574(17) . 1_455 no
N1 H2C 2.7500 . . no
N1 H2A 2.9300 . . no
N2 H1C 2.6200 . . no
C1 O3 3.3806(16) . . no
C3 C8 3.5554(16) . 1_565 no
C4 N1 3.4304(15) . 2_556 no
C4 O2 2.8198(14) . . no
C4 N2 3.3822(15) . 2_556 no
C7 O4 3.3738(16) . 2_546 no
C8 O3 3.3468(16) . . no
C8 C3 3.5554(16) . 1_545 no
C1 H1B 2.6800 . 3_667 no
C1 H2W 2.83(2) . 4_465 no
C1 H1A 2.9000 . 1_565 no
C1 H8B 3.0700 . . no
C1 H1W 2.79(2) . 3_667 no
C2 H8A 2.8700 . 1_565 no
C3 H2C 3.0300 . 1_565 no
C3 H8A 2.7900 . 1_565 no
C4 H2C 2.8300 . 1_565 no
C4 H1A 3.0300 . 1_565 no
C4 H2A 2.6500 . 2_556 no
C4 H1C 2.6100 . 2_556 no
C5 H8A 3.0200 . 1_565 no
C6 H7 2.8800 . 3_667 no
C7 H7 3.0900 . 3_667 no
H1W H2B 2.4600 . 1_655 no
H1W O1 1.91(2) . 3_667 no
H1W C1 2.79(2) . 3_667 no
H1A C4 3.0300 . 1_545 no
H1A O2 1.9800 . 1_545 no
H1A H6A 2.5400 . . no
H1A H8A 2.5900 . . no
H1A C1 2.9000 . 1_545 no
H1A O4 2.6700 . 1_545 no
H1B O1 2.8400 . 3_667 no
H1B C1 2.6800 . 3_667 no
H1B O2 1.9100 . 3_667 no
H1B H6C 2.4000 . . no
H1C O4 2.7200 . 1_545 no
H1C C4 2.6100 . 2_546 no
H1C O3 1.9400 . 2_546 no
H1C O4 2.7700 . 2_546 no
H1C H2A 2.4800 . . no
H1C H2C 2.3700 . . no
H1C N2 2.6200 . . no
H2W C1 2.83(2) . 4_564 no
H2W H2B 2.3600 . 1_655 no
H2W O1 2.20(2) . 4_564 no
H2A O4 1.9500 . 2_546 no
H2A N1 2.9300 . . no
H2A O3 2.4900 . . no
H2A C4 2.6500 . 2_546 no
H2A O3 2.8300 . 2_546 no
H2A H1C 2.4800 . . no
H2A H7 2.5100 . . no
H2B O3 2.6100 . . no
H2B H2W 2.3600 . 1_455 no
H2B OW1 1.8700 . 1_455 no
H2B H1W 2.4600 . 1_455 no
H2C C3 3.0300 . 1_545 no
H2C N1 2.7500 . . no
H2C H1C 2.3700 . . no
H2C O4 1.9100 . 1_545 no
H2C C4 2.8300 . 1_545 no
H5 O1 2.5900 . 3_577 no
H5 H6B 2.5200 . 4_464 no
H5 O4 2.9200 . . no
H6A OW1 2.8700 . 4_455 no
H6A H1A 2.5400 . . no
H6A H8A 2.4300 . . no
H6B H5 2.5200 . 4_565 no
H6B H8B 2.5400 . . no
H6B O1 2.6700 . . no
H6C O2 2.8600 . 3_667 no
H6C H7 2.3200 . 3_667 no
H6C H1B 2.4000 . . no
H6C O4 2.8200 . 4_565 no
H7 H6C 2.3200 . 3_667 no
H7 H7 2.5200 . 3_667 no
H7 C7 3.0900 . 3_667 no
H7 H2A 2.5100 . . no
H7 O4 2.8300 . 2_546 no
H7 C6 2.8800 . 3_667 no
H8A H6A 2.4300 . . no
H8A C3 2.7900 . 1_545 no
H8A C5 3.0200 . 1_545 no
H8A C2 2.8700 . 1_545 no
H8A H1A 2.5900 . . no
H8B C1 3.0700 . . no
H8B H6B 2.5400 . . no
H8B O3 2.9000 . . no

loop_
_geom_hbond_atom_site_label_D
_geom_hbond_atom_site_label_H
_geom_hbond_atom_site_label_A
_geom_hbond_site_symmetry_A
_geom_hbond_distance_DH
_geom_hbond_distance_HA
_geom_hbond_distance_DA
_geom_hbond_angle_DHA
_geom_hbond_publ_flag
OW1 H1W O1 3_667 0.85(2) 1.91(2) 2.7596(17) 172(2) yes
N1 H1A O2 1_545 0.8900 1.9800 2.8289(15) 159.00 yes
N1 H1B O2 3_667 0.8900 1.9100 2.7910(13) 168.00 yes
N1 H1C O3 2_546 0.8900 1.9400 2.8130(14) 168.00 yes
OW1 H2W O1 4_564 0.81(2) 2.20(2) 2.9845(19) 167(2) yes
N2 H2A O4 2_546 0.8900 1.9500 2.8146(14) 165.00 yes
N2 H2B OW1 1_455 0.8900 1.8700 2.7574(17) 172.00 yes
N2 H2C O4 1_545 0.8900 1.9100 2.7918(14) 171.00 yes

loop_
_geom_torsion_atom_site_label_1
_geom_torsion_atom_site_label_2
_geom_torsion_atom_site_label_3
_geom_torsion_atom_site_label_4
_geom_torsion_site_symmetry_1
_geom_torsion_site_symmetry_2
_geom_torsion_site_symmetry_3
_geom_torsion_site_symmetry_4
_geom_torsion
_geom_torsion_publ_flag
O1 C1 C2 C5 . . . 3_577 32.71(14) no
O2 C1 C2 C3 . . . . 31.49(14) no
O1 C1 C2 C3 . . . . -151.38(10) no
O2 C1 C2 C5 . . . 3_577 -144.42(10) no
C1 C2 C3 C4 . . . . 3.77(15) no
C1 C2 C3 C5 . . . . -175.37(9) no
C3 C2 C5 C3 . . 3_577 3_577 -0.54(15) no
C1 C2 C5 C3 . . 3_577 3_577 175.52(9) no
C5 C2 C3 C4 3_577 . . . 179.67(9) no
C5 C2 C3 C5 3_577 . . . 0.53(14) no
C5 C3 C4 O3 . . . . -107.87(11) no
C4 C3 C5 C2 . . . 3_577 -179.74(9) no
C5 C3 C4 O4 . . . . 68.84(12) no
C2 C3 C5 C2 . . . 3_577 -0.54(15) no
C2 C3 C4 O4 . . . . -110.32(11) no
C2 C3 C4 O3 . . . . 72.98(13) no
N1 C7 C8 N2 . . . . -50.66(12) no
C6 C7 C8 N2 . . . . -173.04(10) no
